data_7250663
loop_
_publ_author_name
'Jing, Yutao'
'Zhang, Li'
'Qiu, Li'
'Fang, Yewen'

_publ_section_title
;
 Modular reductive radical-polar crossover-based acyl migration reactions
 of <i>N</i>-vinylimides with alkyl, silyl, and acyl radicals.
;
_journal_issue 15
_journal_name_full 'RSC advances'
_journal_page_first 11582
_journal_page_last 11586
_journal_paper_doi 10.1039/d5ra01542a
_journal_volume 15
_journal_year 2025
_chemical_absolute_configuration unk
_chemical_formula_moiety '8(C15 H21 N O2)'
_chemical_formula_sum 'C120 H168 N8 O16'
_chemical_formula_weight 1978.72
_space_group_crystal_system monoclinic
_space_group_IT_number 9
_space_group_name_Hall 'C -2yc'
_space_group_name_H-M_alt 'C 1 c 1'
_symmetry_Int_Tables_number 9
_audit_creation_date 2024-12-10
_audit_creation_method
;
Olex2 1.2
(compiled 2018.05.29 svn.r3508 for OlexSys, GUI svn.r5506)
;
_audit_update_record
;
2025-01-07 deposited with the CCDC.	2025-03-25 downloaded from the CCDC.
;
_cell_angle_alpha 90
_cell_angle_beta 105.381(3)
_cell_angle_gamma 90
_cell_formula_units_Z 1
_cell_length_a 13.6440(14)
_cell_length_b 13.7725(11)
_cell_length_c 16.2084(16)
_cell_measurement_reflns_used 5080
_cell_measurement_temperature 273.15
_cell_measurement_theta_max 23.28
_cell_measurement_theta_min 2.28
_cell_volume 2936.7(5)
_computing_cell_refinement 'SAINT v8.37A (Bruker, 2015)'
_computing_data_reduction 'SAINT v8.37A (Bruker, 2015)'
_computing_molecular_graphics 'Olex2 (Dolomanov et al., 2009)'
_computing_publication_material 'Olex2 (Dolomanov et al., 2009)'
_computing_structure_refinement 'olex2.refine (Bourhis et al., 2015)'
_diffrn_ambient_temperature 273.15
_diffrn_measured_fraction_theta_full 0.9734
_diffrn_measured_fraction_theta_max 0.9734
_diffrn_measurement_device_type 'Bruker APEX-II CCD'
_diffrn_measurement_method '\f and \w scans'
_diffrn_radiation_type 'Mo K\a'
_diffrn_radiation_wavelength 0.71073
_diffrn_reflns_av_R_equivalents 0.0441
_diffrn_reflns_av_unetI/netI 0.0479
_diffrn_reflns_limit_h_max 15
_diffrn_reflns_limit_h_min -16
_diffrn_reflns_limit_k_max 16
_diffrn_reflns_limit_k_min -16
_diffrn_reflns_limit_l_max 19
_diffrn_reflns_limit_l_min -19
_diffrn_reflns_number 15769
_diffrn_reflns_theta_full 24.9995
_diffrn_reflns_theta_max 25.00
_diffrn_reflns_theta_min 2.14
_diffrn_standards_number 0
_exptl_absorpt_coefficient_mu 0.074
_exptl_absorpt_correction_T_max 0.7452
_exptl_absorpt_correction_T_min 0.6176
_exptl_absorpt_correction_type none
_exptl_absorpt_process_details
;
SADABS-2016/2 (Bruker,2016/2) was used for absorption correction.
wR2(int) was 0.1463 before and 0.0611 after correction.
The Ratio of minimum to maximum transmission is 0.8288.
The \l/2 correction factor is Not present.
;
_exptl_crystal_density_diffrn 1.1188
_exptl_crystal_density_method 'not measured'
_exptl_crystal_description BLOCK
_exptl_crystal_F_000 1072.4969
_refine_diff_density_max 0.3423
_refine_diff_density_min -0.3899
_refine_diff_density_rms 0.0516
_refine_ls_abs_structure_details 'Flack, H. D. (1983). Acta Cryst. A39, 876-881.'
_refine_ls_abs_structure_Flack -0.4(12)
_refine_ls_d_res_high 0.8409
_refine_ls_d_res_low 9.5129
_refine_ls_goodness_of_fit_ref 1.0461
_refine_ls_hydrogen_treatment constr
_refine_ls_matrix_type full
_refine_ls_number_constraints 66
_refine_ls_number_parameters 333
_refine_ls_number_reflns 5046
_refine_ls_number_restraints 4
_refine_ls_restrained_S_all 1.0458
_refine_ls_R_factor_all 0.0873
_refine_ls_R_factor_gt 0.0624
_refine_ls_shift/su_max 0.0002
_refine_ls_shift/su_mean 0.0000
_refine_ls_structure_factor_coef Fsqd
_refine_ls_weighting_details 'w=1/[\s^2^(Fo^2^)+(0.1031P)^2^+1.2479P] where P=(Fo^2^+2Fc^2^)/3'
_refine_ls_weighting_scheme calc
_refine_ls_wR_factor_gt 0.1600
_refine_ls_wR_factor_ref 0.1848
_reflns_Friedel_coverage 0.948
_reflns_limit_h_max 15
_reflns_limit_h_min -16
_reflns_limit_k_max 16
_reflns_limit_k_min -16
_reflns_limit_l_max 19
_reflns_limit_l_min -19
_reflns_number_gt 3721
_reflns_number_total 5046
_reflns_threshold_expression I>=2u(I)
_cod_data_source_file d5ra01542a2.cif
_cod_data_source_block 11_a
_cod_original_sg_symbol_Hall ' C -2yc'
_cod_database_code 7250663
_olex2_refinement_description
;
1. Fixed Uiso
 At 1.2 times of:
  All C(H) groups, All C(H,H) groups, All N(H) groups
 At 1.5 times of:
  All C(H,H,H) groups
2. Restrained distances
 H00V-H005
 2.45 with sigma of 0.01
3. Rigid bond restraints
 C1, C00R
 with sigma for 1-2 distances of 0.01 and sigma for 1-3 distances of 0.005
4.a Ternary CH refined with riding coordinates:
 C00L(H00L), C00R(H2aa)
4.b Secondary CH2 refined with riding coordinates:
 C00E(H00a,H00b), C00J(H00z,H)
4.c Aromatic/amide H refined with riding coordinates:
 C00G(H00s), C00Q(H1aa), C00T(H3aa), C00N(H0aa), C00F(H00r), C00V(H00V),
 C00Y(H00Y), C00U(H00U), C00P(H00P), C00O(H00O), N004(H004), N005(H005)
4.d Idealised Me refined as rotating group:
 C00I(H00t,H00w,H00x), C00K(H00c,H00d,H00e), C00M(H00,Ha,Hb), C00S(H00f,H00g,
 H00h), C00W(H4aa,Hc,Hd), C00X(H00i,H00j,H00k), C00Z(H00m,H00n,H00q), C1(H1a,
 H1b,H1c)
;
_olex2_submission_special_instructions 'No special instructions were received'

loop_
_space_group_symop_id
_space_group_symop_operation_xyz
1 x,y,z
2 x,-y,z+1/2
3 x+1/2,y+1/2,z
4 x+1/2,-y+1/2,z+1/2

loop_
_atom_site_label
_atom_site_type_symbol
_atom_site_fract_x
_atom_site_fract_y
_atom_site_fract_z
_atom_site_U_iso_or_equiv
_atom_site_adp_type
_atom_site_occupancy
_atom_site_refinement_flags_posn
_atom_site_refinement_flags_adp
O001 O 0.4575(2) 0.21461(18) 0.46053(17) 0.0649(7) Uani 1.000000 . .
O002 O 0.69198(18) 0.47191(17) 0.45358(18) 0.0600(6) Uani 1.000000 . .
O003 O 0.3827(2) 0.4094(2) 0.5353(2) 0.0740(8) Uani 1.000000 . .
N004 N 0.5498(2) 0.41317(18) 0.48299(19) 0.0494(6) Uani 1.000000 . .
N005 N 0.3921(2) 0.08338(18) 0.50492(19) 0.0505(7) Uani 1.000000 . .
C006 C 0.3842(3) 0.1614(2) 0.4576(2) 0.0514(8) Uani 1.000000 . .
C007 C 0.5828(3) 0.5615(2) 0.5685(2) 0.0554(9) Uani 1.000000 . .
O008 O 0.6363(2) 0.1433(3) 0.6278(2) 0.0940(10) Uani 1.000000 . .
C009 C 0.6387(2) 0.4022(2) 0.4632(2) 0.0490(7) Uani 1.000000 . .
C00A C 0.4108(3) 0.4901(3) 0.5259(2) 0.0584(9) Uani 1.000000 . .
C00B C 0.5078(2) 0.5076(2) 0.4948(2) 0.0479(7) Uani 1.000000 . .
C00C C 0.4899(3) 0.0487(2) 0.5593(2) 0.0510(8) Uani 1.000000 . .
C00D C 0.4745(3) -0.0288(3) 0.6233(2) 0.0592(9) Uani 1.000000 . .
C00E C 0.5564(3) 0.0096(3) 0.5021(3) 0.0576(9) Uani 1.000000 . .
C00F C 0.6207(4) 0.6519(3) 0.5608(3) 0.0744(11) Uani 1.000000 . .
C00G C 0.6110(3) 0.5161(3) 0.6477(3) 0.0741(11) Uani 1.000000 . .
C00H C 0.5455(3) 0.1341(3) 0.6145(3) 0.0695(10) Uani 1.000000 . .
C00I C 0.6726(3) 0.2996(3) 0.4554(3) 0.0736(12) Uani 1.000000 . .
C00J C 0.4786(3) 0.5659(2) 0.4106(2) 0.0572(9) Uani 1.000000 . .
C00K C 0.2822(3) 0.1815(3) 0.3978(3) 0.0723(11) Uani 1.000000 . .
C00L C 0.5253(4) -0.0846(3) 0.4542(3) 0.0828(13) Uani 1.000000 . .
C00M C 0.3553(3) 0.5789(3) 0.5437(3) 0.0820(13) Uani 1.000000 . .
C00N C 0.6874(4) 0.6965(4) 0.6309(4) 0.0978(16) Uani 1.000000 . .
C00O C 0.5606(4) -0.0665(5) 0.6796(4) 0.113(2) Uani 1.000000 . .
C00P C 0.5536(5) -0.1336(5) 0.7401(4) 0.128(3) Uani 1.000000 . .
C00Q C 0.6745(4) 0.5628(5) 0.7177(3) 0.0955(15) Uani 1.000000 . .
C00R C 0.3935(5) 0.5255(4) 0.3368(3) 0.0942(16) Uani 1.000000 . U
C00S C 0.4844(4) 0.1973(3) 0.6570(3) 0.0833(13) Uani 1.000000 . .
C00T C 0.7143(4) 0.6529(4) 0.7078(4) 0.0978(16) Uani 1.000000 . .
C00U C 0.4575(6) -0.1686(4) 0.7425(4) 0.113(2) Uani 1.000000 . .
C00V C 0.3813(4) -0.0605(4) 0.6357(3) 0.0905(15) Uani 1.000000 . .
C00W C 0.3727(7) 0.5999(5) 0.2629(4) 0.148(3) Uani 1.000000 . .
C00X C 0.6089(4) -0.1142(5) 0.4134(4) 0.112(2) Uani 1.000000 . .
C00Y C 0.3741(5) -0.1280(5) 0.6891(4) 0.122(2) Uani 1.000000 . .
C00Z C 0.4291(4) -0.0899(6) 0.3920(5) 0.135(3) Uani 1.000000 . .
C1 C 0.3971(8) 0.4319(6) 0.3042(5) 0.163(4) Uani 1.000000 . U
H00s H 0.5872(3) 0.4540(3) 0.6539(3) 0.0889(13) Uiso 1.000000 R .
H1aa H 0.6902(4) 0.5333(5) 0.7712(3) 0.1146(18) Uiso 1.000000 R .
H3aa H 0.7592(4) 0.6832(4) 0.7540(4) 0.117(2) Uiso 1.000000 R .
H0aa H 0.7137(4) 0.7575(4) 0.6242(4) 0.1173(19) Uiso 1.000000 R .
H00r H 0.6020(4) 0.6839(3) 0.5084(3) 0.0892(14) Uiso 1.000000 R .
H00V H 0.3218(4) -0.0312(4) 0.6039(3) 0.1086(18) Uiso 1.000000 DR .
H00Y H 0.3100(5) -0.1492(5) 0.6910(4) 0.146(3) Uiso 1.000000 R .
H00U H 0.4515(6) -0.2184(4) 0.7796(4) 0.136(2) Uiso 1.000000 R .
H00P H 0.6120(5) -0.1558(5) 0.7794(4) 0.154(3) Uiso 1.000000 R .
H00O H 0.6244(4) -0.0460(5) 0.6762(4) 0.135(3) Uiso 1.000000 R .
H004 H 0.5161(2) 0.36202(18) 0.48896(19) 0.0593(8) Uiso 1.000000 R .
H005 H 0.3379(2) 0.05111(18) 0.50423(19) 0.0606(8) Uiso 1.000000 DR .
H00a H 0.5589(3) 0.0594(3) 0.4604(3) 0.0691(11) Uiso 1.000000 R .
H00b H 0.6251(3) 0.0015(3) 0.5381(3) 0.0691(11) Uiso 1.000000 R .
H00t H 0.6327(17) 0.2719(8) 0.4028(10) 0.1103(18) Uiso 1.000000 GR .
H00w H 0.7430(7) 0.2993(3) 0.456(2) 0.1103(18) Uiso 1.000000 GR .
H00x H 0.664(2) 0.2620(6) 0.5028(11) 0.1103(18) Uiso 1.000000 GR .
H00z H 0.4588(3) 0.6306(2) 0.4236(2) 0.0686(10) Uiso 1.000000 R .
H H 0.5390(3) 0.5728(2) 0.3903(2) 0.0686(10) Uiso 1.000000 R .
H00c H 0.2481(10) 0.2304(17) 0.4220(10) 0.1084(17) Uiso 1.000000 GR .
H00d H 0.2905(3) 0.204(2) 0.3440(7) 0.1084(17) Uiso 1.000000 GR .
H00e H 0.2424(9) 0.1230(6) 0.3890(16) 0.1084(17) Uiso 1.000000 GR .
H00L H 0.5240(4) -0.1340(3) 0.4975(3) 0.0994(16) Uiso 1.000000 R .
H00 H 0.3071(19) 0.5994(16) 0.4920(6) 0.1231(19) Uiso 1.000000 GR .
Ha H 0.320(2) 0.5638(8) 0.5862(17) 0.1231(19) Uiso 1.000000 GR .
Hb H 0.4032(4) 0.6302(9) 0.564(2) 0.1231(19) Uiso 1.000000 GR .
H2aa H 0.3325(5) 0.5265(4) 0.3577(3) 0.1130(19) Uiso 1.000000 R .
H00f H 0.5290(5) 0.2401(19) 0.6965(18) 0.1250(19) Uiso 1.000000 GR .
H00g H 0.437(2) 0.235(2) 0.6145(4) 0.1250(19) Uiso 1.000000 GR .
H00h H 0.448(2) 0.1575(4) 0.687(2) 0.1250(19) Uiso 1.000000 GR .
H4aa H 0.345(5) 0.658(2) 0.2803(18) 0.223(5) Uiso 1.000000 GR .
Hc H 0.4351(13) 0.615(4) 0.249(3) 0.223(5) Uiso 1.000000 GR .
Hd H 0.325(5) 0.573(2) 0.2137(16) 0.223(5) Uiso 1.000000 GR .
H00i H 0.611(2) -0.070(2) 0.368(2) 0.168(3) Uiso 1.000000 GR .
H00j H 0.6732(7) -0.113(3) 0.4559(8) 0.168(3) Uiso 1.000000 GR .
H00k H 0.596(2) -0.1785(14) 0.390(3) 0.168(3) Uiso 1.000000 GR .
H00m H 0.3756(4) -0.085(5) 0.4200(6) 0.202(4) Uiso 1.000000 GR .
H00n H 0.424(2) -0.038(3) 0.352(2) 0.202(4) Uiso 1.000000 GR .
H00q H 0.424(2) -0.151(2) 0.362(3) 0.202(4) Uiso 1.000000 GR .
H1a H 0.458(3) 0.425(2) 0.286(5) 0.245(6) Uiso 1.000000 GR .
H1b H 0.397(7) 0.3850(6) 0.3480(18) 0.245(6) Uiso 1.000000 GR .
H1c H 0.339(4) 0.422(2) 0.257(4) 0.245(6) Uiso 1.000000 GR .

loop_
_atom_site_aniso_label
_atom_site_aniso_U_11
_atom_site_aniso_U_22
_atom_site_aniso_U_33
_atom_site_aniso_U_12
_atom_site_aniso_U_13
_atom_site_aniso_U_23
O001 0.0696(17) 0.0449(12) 0.0843(17) -0.0114(12) 0.0277(13) 0.0032(12)
O002 0.0468(13) 0.0501(13) 0.0883(17) -0.0076(11) 0.0272(12) 0.0021(12)
O003 0.0610(16) 0.0659(16) 0.106(2) -0.0047(13) 0.0418(15) 0.0101(16)
N004 0.0409(15) 0.0395(13) 0.0717(17) -0.0028(11) 0.0216(13) 0.0035(12)
N005 0.0392(14) 0.0404(13) 0.0745(18) 0.0005(11) 0.0194(13) 0.0051(13)
C006 0.054(2) 0.0369(16) 0.069(2) 0.0003(15) 0.0260(16) 0.0004(15)
C007 0.0490(19) 0.0495(19) 0.068(2) 0.0093(15) 0.0156(16) -0.0051(17)
O008 0.061(2) 0.110(2) 0.106(2) -0.0203(17) 0.0138(16) -0.026(2)
C009 0.0424(18) 0.0429(16) 0.062(2) -0.0028(14) 0.0143(15) -0.0020(15)
C00A 0.0425(19) 0.065(2) 0.070(2) 0.0082(16) 0.0196(17) 0.0046(18)
C00B 0.0387(16) 0.0438(16) 0.0641(19) 0.0009(13) 0.0185(14) 0.0056(15)
C00C 0.0470(19) 0.0466(17) 0.0613(19) 0.0016(15) 0.0177(15) -0.0010(15)
C00D 0.065(2) 0.0504(18) 0.068(2) 0.0118(17) 0.0274(18) 0.0067(17)
C00E 0.0432(18) 0.0538(19) 0.079(2) 0.0005(15) 0.0220(16) -0.0025(17)
C00F 0.083(3) 0.051(2) 0.084(3) -0.001(2) 0.014(2) -0.012(2)
C00G 0.062(2) 0.086(3) 0.072(3) -0.000(2) 0.014(2) 0.001(2)
C00H 0.062(3) 0.065(2) 0.081(3) -0.0071(19) 0.018(2) -0.003(2)
C00I 0.059(2) 0.052(2) 0.120(3) -0.0009(17) 0.043(2) -0.011(2)
C00J 0.054(2) 0.0446(17) 0.073(2) 0.0005(15) 0.0171(17) 0.0057(16)
C00K 0.060(2) 0.061(2) 0.098(3) 0.0078(18) 0.024(2) 0.023(2)
C00L 0.070(3) 0.077(3) 0.110(4) -0.001(2) 0.039(3) -0.020(3)
C00M 0.066(3) 0.082(3) 0.108(3) 0.019(2) 0.041(2) 0.004(3)
C00N 0.098(4) 0.062(3) 0.120(4) -0.008(2) 0.006(3) -0.022(3)
C00O 0.081(3) 0.134(5) 0.134(5) 0.049(3) 0.048(3) 0.069(4)
C00P 0.121(5) 0.149(6) 0.127(5) 0.068(5) 0.057(4) 0.077(5)
C00Q 0.084(3) 0.117(4) 0.074(3) 0.011(3) 0.001(3) 0.001(3)
C00R 0.115(4) 0.079(3) 0.073(3) -0.014(3) -0.002(3) 0.016(2)
C00S 0.102(4) 0.072(3) 0.076(3) 0.007(2) 0.023(2) -0.011(2)
C00T 0.089(4) 0.093(4) 0.099(4) 0.007(3) 0.003(3) -0.030(3)
C00U 0.156(6) 0.092(4) 0.107(4) 0.031(4) 0.065(4) 0.039(3)
C00V 0.067(3) 0.117(4) 0.087(3) -0.015(3) 0.020(2) 0.031(3)
C00W 0.191(8) 0.107(4) 0.103(4) -0.013(5) -0.038(5) 0.046(4)
C00X 0.089(4) 0.114(4) 0.146(5) 0.002(3) 0.053(4) -0.046(4)
C00Y 0.115(5) 0.138(5) 0.118(5) -0.020(4) 0.041(4) 0.061(4)
C00Z 0.076(4) 0.166(7) 0.168(6) -0.007(4) 0.042(4) -0.085(5)
C1 0.220(10) 0.111(5) 0.112(5) -0.031(5) -0.036(5) 0.004(4)

loop_
_atom_type_symbol
_atom_type_scat_dispersion_real
_atom_type_scat_dispersion_imag
_atom_type_scat_Cromer_Mann_a1
_atom_type_scat_Cromer_Mann_a2
_atom_type_scat_Cromer_Mann_a3
_atom_type_scat_Cromer_Mann_a4
_atom_type_scat_Cromer_Mann_b1
_atom_type_scat_Cromer_Mann_b2
_atom_type_scat_Cromer_Mann_b3
_atom_type_scat_Cromer_Mann_b4
_atom_type_scat_Cromer_Mann_c
_atom_type_scat_source
_atom_type_scat_dispersion_source
H 0.00000 0.00000 0.49300 0.32291 0.14019 0.04081 10.51090 26.12570 3.14236 57.79970 0.0030380000826 'International Tables Volume C Table 6.1.1.4 (pp. 500-502)' 'Henke, Gullikson and Davis, At. Data and Nucl. Data Tables, 1993, 54, 2'
C 0.00347 0.00161 2.31000 1.02000 1.58860 0.86500 20.84390 10.20750 0.56870 51.65120 0.215599998832 'International Tables Volume C Table 6.1.1.4 (pp. 500-502)' 'Henke, Gullikson and Davis, At. Data and Nucl. Data Tables, 1993, 54, 2'
O 0.01158 0.00611 3.04850 2.28680 1.54630 0.86700 13.27710 5.70110 0.32390 32.90890 0.250800013542 'International Tables Volume C Table 6.1.1.4 (pp. 500-502)' 'Henke, Gullikson and Davis, At. Data and Nucl. Data Tables, 1993, 54, 2'
N 0.00653 0.00323 12.21260 3.13220 2.01250 1.16630 0.00570 9.89330 28.99750 0.58260 -11.5290002823 'International Tables Volume C Table 6.1.1.4 (pp. 500-502)' 'Henke, Gullikson and Davis, At. Data and Nucl. Data Tables, 1993, 54, 2'

loop_
_geom_angle_atom_site_label_1
_geom_angle_atom_site_label_2
_geom_angle_atom_site_label_3
_geom_angle
_geom_angle_site_symmetry_1
_geom_angle_site_symmetry_3
_geom_angle_publ_flag
C00B N004 C009 123.0(3) . . ?
H004 N004 C009 118.52(17) . . ?
H004 N004 C00B 118.52(16) . . ?
C00C N005 C006 122.5(3) . . ?
H005 N005 C006 118.74(19) . . ?
H005 N005 C00C 118.74(16) . . ?
N005 C006 O001 121.8(3) . . ?
C00K C006 O001 121.5(3) . . ?
C00K C006 N005 116.7(3) . . ?
C00F C007 C00B 123.9(3) . . ?
C00G C007 C00B 117.7(3) . . ?
C00G C007 C00F 118.5(4) . . ?
N004 C009 O002 122.7(3) . . ?
C00I C009 O002 120.9(3) . . ?
C00I C009 N004 116.3(3) . . ?
C00B C00A O003 121.0(3) . . ?
C00M C00A O003 122.2(3) . . ?
C00M C00A C00B 116.8(3) . . ?
C007 C00B N004 109.2(3) . . ?
C00A C00B N004 107.6(3) . . ?
C00A C00B C007 105.7(3) . . ?
C00J C00B N004 111.6(3) . . ?
C00J C00B C007 113.5(3) . . ?
C00J C00B C00A 109.0(3) . . ?
C00D C00C N005 111.3(3) . . ?
C00E C00C N005 109.6(3) . . ?
C00E C00C C00D 111.5(3) . . ?
C00H C00C N005 109.1(3) . . ?
C00H C00C C00D 105.7(3) . . ?
C00H C00C C00E 109.5(3) . . ?
C00O C00D C00C 117.5(4) . . ?
C00V C00D C00C 126.9(3) . . ?
C00V C00D C00O 115.4(4) . . ?
C00L C00E C00C 118.3(3) . . ?
H00a C00E C00C 107.73(19) . . ?
H00a C00E C00L 107.7(3) . . ?
H00b C00E C00C 107.73(19) . . ?
H00b C00E C00L 107.7(2) . . ?
H00b C00E H00a 107.1 . . ?
C00N C00F C007 120.5(5) . . ?
H00r C00F C007 119.7(3) . . ?
H00r C00F C00N 119.7(3) . . ?
C00Q C00G C007 120.4(4) . . ?
H00s C00G C007 119.8(2) . . ?
H00s C00G C00Q 119.8(3) . . ?
C00C C00H O008 120.3(4) . . ?
C00S C00H O008 122.0(4) . . ?
C00S C00H C00C 117.5(4) . . ?
H00t C00I C009 109.5 . . ?
H00w C00I C009 109.5 . . ?
H00w C00I H00t 109.5 . . ?
H00x C00I C009 109.5 . . ?
H00x C00I H00t 109.5 . . ?
H00x C00I H00w 109.5 . . ?
C00R C00J C00B 117.7(3) . . ?
H00z C00J C00B 107.87(18) . . ?
H00z C00J C00R 107.9(2) . . ?
H C00J C00B 107.87(18) . . ?
H C00J C00R 107.9(3) . . ?
H C00J H00z 107.2 . . ?
H00c C00K C006 109.5 . . ?
H00d C00K C006 109.5 . . ?
H00d C00K H00c 109.5 . . ?
H00e C00K C006 109.5 . . ?
H00e C00K H00c 109.5 . . ?
H00e C00K H00d 109.5 . . ?
C00X C00L C00E 108.2(4) . . ?
C00Z C00L C00E 119.1(4) . . ?
C00Z C00L C00X 109.6(5) . . ?
H00L C00L C00E 106.4(3) . . ?
H00L C00L C00X 106.4(4) . . ?
H00L C00L C00Z 106.4(4) . . ?
H00 C00M C00A 109.5 . . ?
Ha C00M C00A 109.5 . . ?
Ha C00M H00 109.5 . . ?
Hb C00M C00A 109.5 . . ?
Hb C00M H00 109.5 . . ?
Hb C00M Ha 109.5 . . ?
C00T C00N C00F 121.1(5) . . ?
H0aa C00N C00F 119.4(3) . . ?
H0aa C00N C00T 119.4(3) . . ?
C00P C00O C00D 121.2(5) . . ?
H00O C00O C00D 119.4(3) . . ?
H00O C00O C00P 119.4(4) . . ?
C00U C00P C00O 119.6(6) . . ?
H00P C00P C00O 120.2(4) . . ?
H00P C00P C00U 120.2(3) . . ?
C00T C00Q C00G 120.1(5) . . ?
H1aa C00Q C00G 120.0(3) . . ?
H1aa C00Q C00T 120.0(3) . . ?
C00W C00R C00J 108.0(4) . . ?
C1 C00R C00J 122.3(5) . . ?
C1 C00R C00W 109.7(6) . . ?
H2aa C00R C00J 105.2(3) . . ?
H2aa C00R C00W 105.2(4) . . ?
H2aa C00R C1 105.2(5) . . ?
H00f C00S C00H 109.5 . . ?
H00g C00S C00H 109.5 . . ?
H00g C00S H00f 109.5 . . ?
H00h C00S C00H 109.5 . . ?
H00h C00S H00f 109.5 . . ?
H00h C00S H00g 109.5 . . ?
C00Q C00T C00N 119.3(5) . . ?
H3aa C00T C00N 120.3(3) . . ?
H3aa C00T C00Q 120.3(3) . . ?
C00Y C00U C00P 118.1(5) . . ?
H00U C00U C00P 120.9(3) . . ?
H00U C00U C00Y 120.9(4) . . ?
C00Y C00V C00D 123.5(5) . . ?
H00V C00V C00D 118.3(2) . . ?
H00V C00V C00Y 118.3(4) . . ?
H4aa C00W C00R 109.5 . . ?
Hc C00W C00R 109.5 . . ?
Hc C00W H4aa 109.5 . . ?
Hd C00W C00R 109.5 . . ?
Hd C00W H4aa 109.5 . . ?
Hd C00W Hc 109.5 . . ?
H00i C00X C00L 109.5 . . ?
H00j C00X C00L 109.5 . . ?
H00j C00X H00i 109.5 . . ?
H00k C00X C00L 109.5 . . ?
H00k C00X H00i 109.5 . . ?
H00k C00X H00j 109.5 . . ?
C00V C00Y C00U 121.7(6) . . ?
H00Y C00Y C00U 119.2(4) . . ?
H00Y C00Y C00V 119.2(4) . . ?
H00m C00Z C00L 109.5 . . ?
H00n C00Z C00L 109.5 . . ?
H00n C00Z H00m 109.5 . . ?
H00q C00Z C00L 109.5 . . ?
H00q C00Z H00m 109.5 . . ?
H00q C00Z H00n 109.5 . . ?
H1a C1 C00R 109.5 . . ?
H1b C1 C00R 109.5 . . ?
H1b C1 H1a 109.5 . . ?
H1c C1 C00R 109.5 . . ?
H1c C1 H1a 109.5 . . ?
H1c C1 H1b 109.5 . . ?

loop_
_geom_bond_atom_site_label_1
_geom_bond_atom_site_label_2
_geom_bond_distance
_geom_bond_site_symmetry_2
_geom_bond_publ_flag
O001 C006 1.230(4) . ?
O002 C009 1.239(4) . ?
O003 C00A 1.199(5) . ?
N004 C009 1.343(4) . ?
N004 C00B 1.455(4) . ?
N004 H004 0.8600 . ?
N005 C006 1.308(4) . ?
N005 C00C 1.471(4) . ?
N005 H005 0.8600 . ?
C006 C00K 1.497(5) . ?
C007 C00B 1.542(5) . ?
C007 C00F 1.366(6) . ?
C007 C00G 1.387(6) . ?
O008 C00H 1.206(5) . ?
C009 C00I 1.502(5) . ?
C00A C00B 1.554(5) . ?
C00A C00M 1.507(5) . ?
C00B C00J 1.542(5) . ?
C00C C00D 1.541(5) . ?
C00C C00E 1.555(5) . ?
C00C C00H 1.549(6) . ?
C00D C00O 1.384(6) . ?
C00D C00V 1.409(6) . ?
C00E C00L 1.515(6) . ?
C00E H00a 0.9700 . ?
C00E H00b 0.9700 . ?
C00F C00N 1.395(7) . ?
C00F H00r 0.9300 . ?
C00G C00Q 1.389(7) . ?
C00G H00s 0.9300 . ?
C00H C00S 1.493(6) . ?
C00I H00t 0.9600 . ?
C00I H00w 0.9600 . ?
C00I H00x 0.9600 . ?
C00J C00R 1.533(6) . ?
C00J H00z 0.9700 . ?
C00J H 0.9700 . ?
C00K H00c 0.9600 . ?
C00K H00d 0.9600 . ?
C00K H00e 0.9600 . ?
C00L C00X 1.519(7) . ?
C00L C00Z 1.429(8) . ?
C00L H00L 0.9800 . ?
C00M H00 0.9600 . ?
C00M Ha 0.9600 . ?
C00M Hb 0.9600 . ?
C00N C00T 1.345(8) . ?
C00N H0aa 0.9300 . ?
C00O C00P 1.369(8) . ?
C00O H00O 0.9300 . ?
C00P C00U 1.408(10) . ?
C00P H00P 0.9300 . ?
C00Q C00T 1.381(8) . ?
C00Q H1aa 0.9300 . ?
C00R C00W 1.545(7) . ?
C00R C1 1.399(9) . ?
C00R H2aa 0.9800 . ?
C00S H00f 0.9600 . ?
C00S H00g 0.9600 . ?
C00S H00h 0.9600 . ?
C00T H3aa 0.9300 . ?
C00U C00Y 1.355(9) . ?
C00U H00U 0.9300 . ?
C00V C00Y 1.291(7) . ?
C00V H00V 0.9300 . ?
C00W H4aa 0.9600 . ?
C00W Hc 0.9600 . ?
C00W Hd 0.9600 . ?
C00X H00i 0.9600 . ?
C00X H00j 0.9600 . ?
C00X H00k 0.9600 . ?
C00Y H00Y 0.9300 . ?
C00Z H00m 0.9600 . ?
C00Z H00n 0.9600 . ?
C00Z H00q 0.9600 . ?
C1 H1a 0.9600 . ?
C1 H1b 0.9600 . ?
C1 H1c 0.9600 . ?

loop_
_restr_distance_atom_site_label_1
_restr_distance_atom_site_label_2
_restr_distance_site_symmetry_2
_restr_distance_target
_restr_distance_target_weight_param
_restr_distance_diff
H00V H005 1 2.4500 0.0100 0.4179

loop_
_restr_U_rigid_atom_site_label_1
_restr_U_rigid_atom_site_label_2
_restr_U_rigid_target_weight_param
_restr_U_rigid_U_parallel
_restr_U_rigid_diff
C00R C1 0.0100 0.1145 -0.0352
